data_4082032
loop_
_publ_author_name
'Guo, Shuai'
'Lim, Miao Hui'
'Huynh, Han Vinh'

_publ_section_title
;
 Copper(I) Heteroleptic Bis(NHC) and Mixed NHC/Phosphine Complexes:
 Syntheses and Catalytic Activities in the One-Pot Sequential CuAAC
 Reaction of Aromatic Amines
;
_journal_issue 23
_journal_name_full Organometallics
_journal_page_first 7225
_journal_paper_doi 10.1021/om400911u
_journal_volume 32
_journal_year 2013
_chemical_formula_sum 'C39 H49 Cl3 Cu F6 N4 P'
_chemical_formula_weight 888.68
_chemical_name_systematic
; 
 ? 
;
_space_group_IT_number 14
_symmetry_cell_setting monoclinic
_symmetry_space_group_name_Hall '-P 2ybc'
_symmetry_space_group_name_H-M 'P 1 21/c 1'
_atom_sites_solution_hydrogens geom
_atom_sites_solution_primary direct
_atom_sites_solution_secondary difmap
_audit_creation_method SHELXL-97
_cell_angle_alpha 90.00
_cell_angle_beta 98.763(3)
_cell_angle_gamma 90.00
_cell_formula_units_Z 4
_cell_length_a 9.2075(12)
_cell_length_b 24.347(3)
_cell_length_c 18.989(2)
_cell_measurement_reflns_used 923
_cell_measurement_temperature 100(2)
_cell_measurement_theta_max 22.19
_cell_measurement_theta_min 2.33
_cell_volume 4207.2(9)
_computing_cell_refinement 'Bruker SMART'
_computing_data_collection 'Bruker SMART'
_computing_data_reduction 'Bruker SAINT'
_computing_molecular_graphics 'Bruker SHELXTL'
_computing_publication_material 'Bruker SHELXTL'
_computing_structure_refinement 'SHELXL-97 (Sheldrick, 1997)'
_computing_structure_solution 'SHELXS-97 (Sheldrick, 1990)'
_diffrn_ambient_temperature 100(2)
_diffrn_measured_fraction_theta_full 1.000
_diffrn_measured_fraction_theta_max 1.000
_diffrn_measurement_device_type 'CCD area detector'
_diffrn_measurement_method 'phi and omega scans'
_diffrn_radiation_monochromator graphite
_diffrn_radiation_source 'fine-focus sealed tube'
_diffrn_radiation_type MoK\a
_diffrn_radiation_wavelength 0.71073
_diffrn_reflns_av_R_equivalents 0.0483
_diffrn_reflns_av_sigmaI/netI 0.0505
_diffrn_reflns_limit_h_max 10
_diffrn_reflns_limit_h_min -10
_diffrn_reflns_limit_k_max 28
_diffrn_reflns_limit_k_min -24
_diffrn_reflns_limit_l_max 22
_diffrn_reflns_limit_l_min -22
_diffrn_reflns_number 25288
_diffrn_reflns_theta_full 25.00
_diffrn_reflns_theta_max 25.00
_diffrn_reflns_theta_min 1.37
_exptl_absorpt_coefficient_mu 0.807
_exptl_absorpt_correction_T_max 0.7456
_exptl_absorpt_correction_T_min 0.6294
_exptl_absorpt_correction_type multi-scan
_exptl_absorpt_process_details 'Sadabs, (Sheldrick 2008)'
_exptl_crystal_colour Colourless
_exptl_crystal_density_diffrn 1.403
_exptl_crystal_density_meas ?
_exptl_crystal_density_method 'not measured'
_exptl_crystal_description Block
_exptl_crystal_F_000 1840
_exptl_crystal_size_max 0.56
_exptl_crystal_size_mid 0.21
_exptl_crystal_size_min 0.20
_refine_diff_density_max 2.292
_refine_diff_density_min -0.983
_refine_diff_density_rms 0.126
_refine_ls_extinction_method none
_refine_ls_goodness_of_fit_ref 1.085
_refine_ls_hydrogen_treatment constr
_refine_ls_matrix_type full
_refine_ls_number_parameters 495
_refine_ls_number_reflns 7394
_refine_ls_number_restraints 0
_refine_ls_restrained_S_all 1.085
_refine_ls_R_factor_all 0.0939
_refine_ls_R_factor_gt 0.0780
_refine_ls_shift/su_max 0.000
_refine_ls_shift/su_mean 0.000
_refine_ls_structure_factor_coef Fsqd
_refine_ls_weighting_details 'calc w=1/[\s^2^(Fo^2^)+(0.1133P)^2^+12.3382P] where P=(Fo^2^+2Fc^2^)/3'
_refine_ls_weighting_scheme calc
_refine_ls_wR_factor_gt 0.2092
_refine_ls_wR_factor_ref 0.2214
_reflns_number_gt 5939
_reflns_number_total 7394
_reflns_threshold_expression >2sigma(I)
_cod_data_source_file om400911u_si_001.cif
_cod_data_source_block d415
_cod_depositor_comments
;
The following automatic conversions were performed:

'_symmetry_cell_setting' value 'Monoclinic' changed to 'monoclinic'
according to /home/saulius/struct/CIF-dictionaries/cif_core.dic
dictionary named 'cif_core.dic' version 2.4.2 from
2011-04-26.

'_exptl_absorpt_correction_type' value 'Multi-scan'
changed to 'multi-scan' according to
/home/saulius/struct/CIF-dictionaries/cif_core.dic dictionary named
'cif_core.dic' version 2.4.2 from 2011-04-26.

Automatic conversion script
Id: cif_fix_values 1891 2012-01-12 08:04:46Z andrius 

The following automatic conversions were performed:

'_exptl_crystal_density_meas' value 'Not Measured' was changed to '?'
- the value is perceived as not measured.

Automatic conversion script
Id: cif_fix_values 3008 2015-01-20 13:52:24Z robertas 
;
_cod_original_cell_volume 4207.1(9)
_cod_original_sg_symbol_H-M P2(1)/c
_cod_database_code 4082032

loop_
_symmetry_equiv_pos_as_xyz
'x, y, z'
'-x, y+1/2, -z+1/2'
'-x, -y, -z'
'x, -y-1/2, z-1/2'

loop_
_atom_site_label
_atom_site_type_symbol
_atom_site_fract_x
_atom_site_fract_y
_atom_site_fract_z
_atom_site_U_iso_or_equiv
_atom_site_adp_type
_atom_site_occupancy
_atom_site_symmetry_multiplicity
_atom_site_calc_flag
_atom_site_refinement_flags
Cu1 Cu 0.07828(6) 0.34249(2) 0.40616(3) 0.0259(2) Uani 1 1 d .
N1 N 0.1661(5) 0.30457(16) 0.2703(2) 0.0315(10) Uani 1 1 d .
N2 N 0.2480(4) 0.25257(16) 0.3580(2) 0.0230(9) Uani 1 1 d .
N3 N 0.0155(5) 0.39438(18) 0.5374(2) 0.0324(10) Uani 1 1 d .
N4 N -0.0599(5) 0.4374(2) 0.5633(2) 0.0364(11) Uani 1 1 d .
C1 C 0.1653(5) 0.29808(19) 0.3412(3) 0.0250(10) Uani 1 1 d .
C2 C 0.2495(7) 0.2638(2) 0.2445(3) 0.0346(13) Uani 1 1 d .
H2 H 0.2669 0.2597 0.1968 0.041 Uiso 1 1 calc R
C3 C 0.3007(6) 0.2313(2) 0.2994(3) 0.0289(11) Uani 1 1 d .
H3 H 0.3613 0.1998 0.2983 0.035 Uiso 1 1 calc R
C4 C 0.0960(7) 0.3506(2) 0.2304(3) 0.0392(14) Uani 1 1 d .
C5 C 0.1819(7) 0.3976(2) 0.2252(3) 0.0449(15) Uani 1 1 d .
C6 C 0.1091(9) 0.4425(3) 0.1898(4) 0.066(2) Uani 1 1 d .
H6 H 0.1619 0.4756 0.1859 0.079 Uiso 1 1 calc R
C7 C -0.0363(9) 0.4399(3) 0.1607(5) 0.081(3) Uani 1 1 d .
H7 H -0.0828 0.4713 0.1375 0.097 Uiso 1 1 calc R
C8 C -0.1159(9) 0.3925(3) 0.1647(5) 0.075(3) Uani 1 1 d .
H8 H -0.2159 0.3910 0.1432 0.089 Uiso 1 1 calc R
C9 C -0.0509(8) 0.3465(2) 0.2001(4) 0.0527(18) Uani 1 1 d .
C10 C 0.3401(7) 0.4015(2) 0.2593(3) 0.0403(14) Uani 1 1 d .
H10 H 0.3776 0.3632 0.2685 0.048 Uiso 1 1 calc R
C11 C 0.4383(8) 0.4297(3) 0.2136(4) 0.0534(17) Uani 1 1 d .
H11A H 0.4243 0.4129 0.1661 0.080 Uiso 1 1 calc R
H11B H 0.5412 0.4257 0.2356 0.080 Uiso 1 1 calc R
H11C H 0.4131 0.4688 0.2094 0.080 Uiso 1 1 calc R
C12 C 0.3503(7) 0.4306(2) 0.3318(3) 0.0429(14) Uani 1 1 d .
H12A H 0.3200 0.4690 0.3243 0.064 Uiso 1 1 calc R
H12B H 0.4519 0.4292 0.3564 0.064 Uiso 1 1 calc R
H12C H 0.2856 0.4122 0.3609 0.064 Uiso 1 1 calc R
C13 C -0.1384(8) 0.2939(2) 0.2021(3) 0.0510(18) Uani 1 1 d .
H13 H -0.0762 0.2670 0.2329 0.061 Uiso 1 1 calc R
C14 C -0.1730(8) 0.2695(3) 0.1274(4) 0.0531(17) Uani 1 1 d .
H14A H -0.2366 0.2947 0.0965 0.080 Uiso 1 1 calc R
H14B H -0.2233 0.2342 0.1297 0.080 Uiso 1 1 calc R
H14C H -0.0814 0.2638 0.1081 0.080 Uiso 1 1 calc R
C15 C -0.2796(10) 0.3025(3) 0.2332(5) 0.072(2) Uani 1 1 d .
H15A H -0.2556 0.3153 0.2825 0.108 Uiso 1 1 calc R
H15B H -0.3334 0.2677 0.2322 0.108 Uiso 1 1 calc R
H15C H -0.3407 0.3300 0.2049 0.108 Uiso 1 1 calc R
C16 C 0.2827(5) 0.2324(2) 0.4301(3) 0.0250(10) Uani 1 1 d .
C17 C 0.3975(5) 0.2586(2) 0.4748(3) 0.0275(11) Uani 1 1 d .
C18 C 0.4261(6) 0.2390(2) 0.5457(3) 0.0355(13) Uani 1 1 d .
H18 H 0.5015 0.2556 0.5784 0.043 Uiso 1 1 calc R
C19 C 0.3467(7) 0.1963(3) 0.5680(3) 0.0433(15) Uani 1 1 d .
H19 H 0.3696 0.1837 0.6157 0.052 Uiso 1 1 calc R
C20 C 0.2346(7) 0.1715(3) 0.5227(3) 0.0407(14) Uani 1 1 d .
H20 H 0.1811 0.1422 0.5396 0.049 Uiso 1 1 calc R
C21 C 0.1987(6) 0.1892(2) 0.4518(3) 0.0315(12) Uani 1 1 d .
C22 C 0.4898(6) 0.3033(2) 0.4489(3) 0.0306(11) Uani 1 1 d .
H22 H 0.4385 0.3159 0.4014 0.037 Uiso 1 1 calc R
C23 C 0.6404(7) 0.2805(3) 0.4382(4) 0.0482(15) Uani 1 1 d .
H23A H 0.6925 0.2670 0.4837 0.072 Uiso 1 1 calc R
H23B H 0.6982 0.3097 0.4201 0.072 Uiso 1 1 calc R
H23C H 0.6267 0.2503 0.4037 0.072 Uiso 1 1 calc R
C24 C 0.5063(9) 0.3531(3) 0.4983(4) 0.0553(18) Uani 1 1 d .
H24A H 0.4088 0.3671 0.5037 0.083 Uiso 1 1 calc R
H24B H 0.5617 0.3818 0.4779 0.083 Uiso 1 1 calc R
H24C H 0.5591 0.3423 0.5450 0.083 Uiso 1 1 calc R
C25 C 0.0717(6) 0.1640(2) 0.4021(3) 0.0388(13) Uani 1 1 d .
H25 H 0.0794 0.1767 0.3528 0.047 Uiso 1 1 calc R
C26 C -0.0727(8) 0.1852(4) 0.4204(6) 0.093(3) Uani 1 1 d .
H26A H -0.0831 0.1739 0.4689 0.139 Uiso 1 1 calc R
H26B H -0.1542 0.1702 0.3867 0.139 Uiso 1 1 calc R
H26C H -0.0742 0.2254 0.4175 0.139 Uiso 1 1 calc R
C27 C 0.0766(9) 0.1013(3) 0.4019(5) 0.072(2) Uani 1 1 d .
H27A H 0.1709 0.0890 0.3895 0.108 Uiso 1 1 calc R
H27B H -0.0036 0.0872 0.3667 0.108 Uiso 1 1 calc R
H27C H 0.0658 0.0875 0.4492 0.108 Uiso 1 1 calc R
C28 C -0.0092(5) 0.3902(2) 0.4665(3) 0.0295(11) Uani 1 1 d .
C29 C -0.1172(5) 0.43177(18) 0.4448(3) 0.0226(10) Uani 1 1 d .
C30 C -0.1909(6) 0.4482(2) 0.3780(3) 0.0305(11) Uani 1 1 d .
H30 H -0.1682 0.4319 0.3355 0.037 Uiso 1 1 calc R
C31 C -0.2959(6) 0.4882(2) 0.3751(3) 0.0353(13) Uani 1 1 d .
H31 H -0.3475 0.4995 0.3303 0.042 Uiso 1 1 calc R
C32 C -0.3282(6) 0.5127(2) 0.4379(3) 0.0368(13) Uani 1 1 d .
H32 H -0.4037 0.5396 0.4342 0.044 Uiso 1 1 calc R
C33 C -0.2563(6) 0.4995(2) 0.5037(3) 0.0367(13) Uani 1 1 d .
H33 H -0.2781 0.5169 0.5456 0.044 Uiso 1 1 calc R
C34 C -0.1481(6) 0.4587(2) 0.5060(3) 0.0309(12) Uani 1 1 d .
C35 C -0.0786(7) 0.4437(3) 0.6382(3) 0.0439(14) Uani 1 1 d .
H35A H -0.1749 0.4282 0.6450 0.053 Uiso 1 1 calc R
H35B H -0.0796 0.4833 0.6498 0.053 Uiso 1 1 calc R
C36 C 0.0410(8) 0.4158(3) 0.6890(3) 0.0514(16) Uani 1 1 d .
H36A H 0.1313 0.4385 0.6946 0.062 Uiso 1 1 calc R
H36B H 0.0096 0.4119 0.7363 0.062 Uiso 1 1 calc R
C37 C 0.0718(8) 0.3610(3) 0.6611(4) 0.0538(17) Uani 1 1 d .
H37A H -0.0187 0.3385 0.6562 0.065 Uiso 1 1 calc R
H37B H 0.1477 0.3425 0.6955 0.065 Uiso 1 1 calc R
C38 C 0.1247(7) 0.3647(3) 0.5892(4) 0.0483(16) Uani 1 1 d .
H38A H 0.2200 0.3843 0.5947 0.058 Uiso 1 1 calc R
H38B H 0.1397 0.3273 0.5713 0.058 Uiso 1 1 calc R
C1S C 0.3891(10) 0.5648(3) 0.0704(4) 0.072(2) Uani 1 1 d .
H1S H 0.3675 0.5821 0.1154 0.086 Uiso 1 1 calc R
Cl1 Cl 0.2394(3) 0.52367(11) 0.03710(14) 0.0893(7) Uani 1 1 d .
Cl2 Cl 0.5484(3) 0.52473(11) 0.09196(12) 0.0865(7) Uani 1 1 d .
Cl3 Cl 0.4202(3) 0.61722(10) 0.01288(14) 0.0917(8) Uani 1 1 d .
P1 P 0.41806(15) 0.62270(5) 0.27090(7) 0.0284(3) Uani 1 1 d .
F1 F 0.4304(4) 0.58698(15) 0.34195(18) 0.0528(9) Uani 1 1 d .
F2 F 0.3133(4) 0.57674(15) 0.23077(18) 0.0506(9) Uani 1 1 d .
F3 F 0.4061(4) 0.65716(15) 0.19859(17) 0.0493(9) Uani 1 1 d .
F4 F 0.5220(5) 0.66891(17) 0.31088(18) 0.0597(11) Uani 1 1 d .
F5 F 0.2787(4) 0.65278(14) 0.2913(2) 0.0627(12) Uani 1 1 d .
F6 F 0.5576(4) 0.59241(18) 0.2496(2) 0.0650(11) Uani 1 1 d .

loop_
_atom_site_aniso_label
_atom_site_aniso_U_11
_atom_site_aniso_U_22
_atom_site_aniso_U_33
_atom_site_aniso_U_23
_atom_site_aniso_U_13
_atom_site_aniso_U_12
Cu1 0.0187(3) 0.0172(3) 0.0406(4) -0.0079(2) 0.0005(2) 0.0044(2)
N1 0.041(3) 0.017(2) 0.032(2) -0.0029(17) -0.0082(19) -0.0048(18)
N2 0.022(2) 0.022(2) 0.023(2) -0.0070(16) -0.0041(16) 0.0048(16)
N3 0.024(2) 0.031(2) 0.042(3) 0.009(2) 0.0069(19) 0.0074(18)
N4 0.031(3) 0.042(3) 0.037(3) 0.005(2) 0.005(2) 0.010(2)
C1 0.021(2) 0.020(2) 0.029(3) -0.0060(19) -0.010(2) -0.0009(19)
C2 0.053(4) 0.024(3) 0.027(3) -0.011(2) 0.004(2) -0.005(2)
C3 0.038(3) 0.020(2) 0.028(3) -0.009(2) 0.001(2) 0.003(2)
C4 0.044(3) 0.024(3) 0.042(3) 0.005(2) -0.019(3) -0.005(2)
C5 0.056(4) 0.025(3) 0.047(3) 0.002(2) -0.015(3) -0.007(3)
C6 0.065(5) 0.030(3) 0.090(5) 0.019(3) -0.027(4) -0.018(3)
C7 0.075(6) 0.040(4) 0.109(7) 0.039(4) -0.045(5) -0.015(4)
C8 0.059(5) 0.041(4) 0.103(6) 0.027(4) -0.051(4) -0.012(3)
C9 0.061(4) 0.034(3) 0.052(4) 0.011(3) -0.028(3) -0.015(3)
C10 0.045(3) 0.022(3) 0.050(3) -0.002(2) -0.006(3) -0.005(2)
C11 0.069(5) 0.040(4) 0.054(4) -0.015(3) 0.015(3) -0.009(3)
C12 0.040(3) 0.039(3) 0.047(3) -0.004(3) -0.002(3) -0.014(3)
C13 0.055(4) 0.032(3) 0.054(4) 0.014(3) -0.029(3) -0.014(3)
C14 0.052(4) 0.035(3) 0.064(4) 0.000(3) -0.015(3) -0.006(3)
C15 0.093(6) 0.045(4) 0.080(5) -0.008(4) 0.019(5) -0.018(4)
C16 0.020(2) 0.028(3) 0.026(2) -0.004(2) -0.0023(19) 0.010(2)
C17 0.021(3) 0.030(3) 0.029(3) -0.007(2) -0.002(2) 0.009(2)
C18 0.031(3) 0.047(3) 0.026(3) -0.005(2) -0.004(2) 0.009(2)
C19 0.041(3) 0.061(4) 0.026(3) 0.004(3) -0.001(3) 0.012(3)
C20 0.039(3) 0.048(4) 0.035(3) 0.007(3) 0.008(3) 0.005(3)
C21 0.025(3) 0.036(3) 0.031(3) 0.000(2) 0.000(2) 0.006(2)
C22 0.029(3) 0.034(3) 0.026(3) -0.007(2) -0.006(2) 0.000(2)
C23 0.037(3) 0.054(4) 0.056(4) 0.005(3) 0.011(3) 0.005(3)
C24 0.069(5) 0.038(4) 0.059(4) -0.019(3) 0.011(4) -0.007(3)
C25 0.029(3) 0.046(3) 0.039(3) 0.005(3) -0.002(2) -0.010(2)
C26 0.024(4) 0.117(8) 0.130(8) -0.061(7) -0.009(4) 0.001(4)
C27 0.069(5) 0.049(4) 0.088(6) -0.006(4) -0.019(4) -0.009(4)
C28 0.021(3) 0.018(2) 0.049(3) 0.002(2) 0.004(2) -0.0021(19)
C29 0.019(2) 0.017(2) 0.032(3) -0.0009(19) 0.003(2) -0.0021(18)
C30 0.030(3) 0.024(3) 0.036(3) -0.007(2) 0.001(2) -0.006(2)
C31 0.032(3) 0.024(3) 0.045(3) 0.004(2) -0.012(2) -0.005(2)
C32 0.024(3) 0.021(3) 0.060(4) -0.006(2) -0.010(2) 0.006(2)
C33 0.028(3) 0.035(3) 0.046(3) -0.013(2) 0.002(2) 0.006(2)
C34 0.024(3) 0.034(3) 0.033(3) -0.004(2) -0.002(2) 0.003(2)
C35 0.041(4) 0.053(4) 0.040(3) 0.006(3) 0.012(3) -0.005(3)
C36 0.050(4) 0.066(4) 0.038(3) 0.018(3) 0.007(3) 0.005(3)
C37 0.055(4) 0.045(4) 0.056(4) 0.023(3) -0.008(3) -0.003(3)
C38 0.036(3) 0.043(3) 0.066(4) 0.017(3) 0.008(3) 0.014(3)
C1S 0.098(7) 0.054(5) 0.068(5) -0.010(4) 0.027(5) -0.004(4)
Cl1 0.0801(16) 0.0908(16) 0.1026(17) -0.0178(13) 0.0323(13) -0.0153(13)
Cl2 0.0927(17) 0.0940(17) 0.0741(14) -0.0002(12) 0.0173(12) -0.0036(13)
Cl3 0.115(2) 0.0741(15) 0.0900(16) 0.0142(12) 0.0280(14) -0.0115(13)
P1 0.0270(7) 0.0283(7) 0.0294(7) 0.0040(5) 0.0024(5) -0.0015(5)
F1 0.058(2) 0.053(2) 0.044(2) 0.0210(16) -0.0020(17) -0.0043(18)
F2 0.057(2) 0.048(2) 0.046(2) 0.0011(16) 0.0013(17) -0.0239(17)
F3 0.049(2) 0.056(2) 0.0384(18) 0.0188(16) -0.0061(15) -0.0186(17)
F4 0.075(3) 0.065(2) 0.0386(19) -0.0071(17) 0.0093(18) -0.039(2)
F5 0.058(3) 0.035(2) 0.104(3) 0.013(2) 0.042(2) 0.0129(17)
F6 0.043(2) 0.074(3) 0.081(3) 0.002(2) 0.021(2) 0.020(2)

loop_
_atom_type_symbol
_atom_type_description
_atom_type_scat_dispersion_real
_atom_type_scat_dispersion_imag
_atom_type_scat_source
C C 0.0033 0.0016 'International Tables Vol C Tables 4.2.6.8 and 6.1.1.4'
H H 0.0000 0.0000 'International Tables Vol C Tables 4.2.6.8 and 6.1.1.4'
N N 0.0061 0.0033 'International Tables Vol C Tables 4.2.6.8 and 6.1.1.4'
F F 0.0171 0.0103 'International Tables Vol C Tables 4.2.6.8 and 6.1.1.4'
P P 0.1023 0.0942 'International Tables Vol C Tables 4.2.6.8 and 6.1.1.4'
Cu Cu 0.3201 1.2651 'International Tables Vol C Tables 4.2.6.8 and 6.1.1.4'
Cl Cl 0.1484 0.1585 'International Tables Vol C Tables 4.2.6.8 and 6.1.1.4'

loop_
_geom_angle_atom_site_label_1
_geom_angle_atom_site_label_2
_geom_angle_atom_site_label_3
_geom_angle
C28 Cu1 C1 176.5(2)
C1 N1 C2 110.6(4)
C1 N1 C4 122.7(5)
C2 N1 C4 126.6(5)
C1 N2 C3 111.8(4)
C1 N2 C16 122.4(4)
C3 N2 C16 125.6(4)
C28 N3 N4 113.4(4)
C28 N3 C38 128.7(5)
N4 N3 C38 117.3(5)
C34 N4 N3 106.0(4)
C34 N4 C35 126.3(5)
N3 N4 C35 124.2(4)
N2 C1 N1 103.9(4)
N2 C1 Cu1 126.0(4)
N1 C1 Cu1 130.0(4)
C3 C2 N1 107.4(5)
C3 C2 H2 126.3
N1 C2 H2 126.3
C2 C3 N2 106.2(4)
C2 C3 H3 126.9
N2 C3 H3 126.9
C9 C4 C5 123.5(5)
C9 C4 N1 119.2(5)
C5 C4 N1 117.2(5)
C6 C5 C4 115.9(6)
C6 C5 C10 121.4(5)
C4 C5 C10 122.6(5)
C7 C6 C5 121.8(6)
C7 C6 H6 119.1
C5 C6 H6 119.1
C6 C7 C8 120.7(6)
C6 C7 H7 119.6
C8 C7 H7 119.6
C7 C8 C9 120.5(6)
C7 C8 H8 119.7
C9 C8 H8 119.7
C4 C9 C8 117.5(6)
C4 C9 C13 122.5(5)
C8 C9 C13 120.0(6)
C5 C10 C11 113.9(5)
C5 C10 C12 109.7(5)
C11 C10 C12 110.1(5)
C5 C10 H10 107.6
C11 C10 H10 107.6
C12 C10 H10 107.6
C10 C11 H11A 109.5
C10 C11 H11B 109.5
H11A C11 H11B 109.5
C10 C11 H11C 109.5
H11A C11 H11C 109.5
H11B C11 H11C 109.5
C10 C12 H12A 109.5
C10 C12 H12B 109.5
H12A C12 H12B 109.5
C10 C12 H12C 109.5
H12A C12 H12C 109.5
H12B C12 H12C 109.5
C9 C13 C15 112.5(6)
C9 C13 C14 110.1(6)
C15 C13 C14 110.2(6)
C9 C13 H13 108.0
C15 C13 H13 108.0
C14 C13 H13 108.0
C13 C14 H14A 109.5
C13 C14 H14B 109.5
H14A C14 H14B 109.5
C13 C14 H14C 109.5
H14A C14 H14C 109.5
H14B C14 H14C 109.5
C13 C15 H15A 109.5
C13 C15 H15B 109.5
H15A C15 H15B 109.5
C13 C15 H15C 109.5
H15A C15 H15C 109.5
H15B C15 H15C 109.5
C17 C16 C21 124.0(5)
C17 C16 N2 117.2(4)
C21 C16 N2 118.7(4)
C16 C17 C18 115.9(5)
C16 C17 C22 122.7(4)
C18 C17 C22 121.4(5)
C19 C18 C17 121.2(5)
C19 C18 H18 119.4
C17 C18 H18 119.4
C18 C19 C20 121.4(5)
C18 C19 H19 119.3
C20 C19 H19 119.3
C19 C20 C21 120.6(6)
C19 C20 H20 119.7
C21 C20 H20 119.7
C20 C21 C16 116.8(5)
C20 C21 C25 121.3(5)
C16 C21 C25 121.9(5)
C17 C22 C24 112.5(5)
C17 C22 C23 110.3(4)
C24 C22 C23 111.2(5)
C17 C22 H22 107.6
C24 C22 H22 107.6
C23 C22 H22 107.6
C22 C23 H23A 109.5
C22 C23 H23B 109.5
H23A C23 H23B 109.5
C22 C23 H23C 109.5
H23A C23 H23C 109.5
H23B C23 H23C 109.5
C22 C24 H24A 109.5
C22 C24 H24B 109.5
H24A C24 H24B 109.5
C22 C24 H24C 109.5
H24A C24 H24C 109.5
H24B C24 H24C 109.5
C26 C25 C21 109.9(5)
C26 C25 C27 111.7(6)
C21 C25 C27 112.7(5)
C26 C25 H25 107.4
C21 C25 H25 107.4
C27 C25 H25 107.4
C25 C26 H26A 109.5
C25 C26 H26B 109.5
H26A C26 H26B 109.5
C25 C26 H26C 109.5
H26A C26 H26C 109.5
H26B C26 H26C 109.5
C25 C27 H27A 109.5
C25 C27 H27B 109.5
H27A C27 H27B 109.5
C25 C27 H27C 109.5
H27A C27 H27C 109.5
H27B C27 H27C 109.5
N3 C28 C29 103.9(4)
N3 C28 Cu1 129.4(4)
C29 C28 Cu1 126.7(4)
C34 C29 C30 119.0(4)
C34 C29 C28 108.2(4)
C30 C29 C28 132.8(5)
C31 C30 C29 118.8(5)
C31 C30 H30 120.6
C29 C30 H30 120.6
C30 C31 C32 120.5(5)
C30 C31 H31 119.7
C32 C31 H31 119.7
C33 C32 C31 122.9(5)
C33 C32 H32 118.6
C31 C32 H32 118.6
C32 C33 C34 116.1(5)
C32 C33 H33 122.0
C34 C33 H33 122.0
N4 C34 C29 108.2(4)
N4 C34 C33 129.2(5)
C29 C34 C33 122.6(5)
N4 C35 C36 112.9(5)
N4 C35 H35A 109.0
C36 C35 H35A 109.0
N4 C35 H35B 109.0
C36 C35 H35B 109.0
H35A C35 H35B 107.8
C37 C36 C35 109.7(6)
C37 C36 H36A 109.7
C35 C36 H36A 109.7
C37 C36 H36B 109.7
C35 C36 H36B 109.7
H36A C36 H36B 108.2
C36 C37 C38 111.9(5)
C36 C37 H37A 109.2
C38 C37 H37A 109.2
C36 C37 H37B 109.2
C38 C37 H37B 109.2
H37A C37 H37B 107.9
N3 C38 C37 110.3(5)
N3 C38 H38A 109.6
C37 C38 H38A 109.6
N3 C38 H38B 109.6
C37 C38 H38B 109.6
H38A C38 H38B 108.1
Cl3 C1S Cl1 113.1(5)
Cl3 C1S Cl2 110.1(5)
Cl1 C1S Cl2 110.6(4)
Cl3 C1S H1S 107.6
Cl1 C1S H1S 107.6
Cl2 C1S H1S 107.6
F5 P1 F6 179.4(3)
F5 P1 F4 90.4(2)
F6 P1 F4 89.9(2)
F5 P1 F2 89.3(2)
F6 P1 F2 90.4(2)
F4 P1 F2 179.7(3)
F5 P1 F1 90.1(2)
F6 P1 F1 90.4(2)
F4 P1 F1 91.2(2)
F2 P1 F1 88.95(19)
F5 P1 F3 90.9(2)
F6 P1 F3 88.7(2)
F4 P1 F3 89.80(19)
F2 P1 F3 90.01(19)
F1 P1 F3 178.6(2)

loop_
_geom_bond_atom_site_label_1
_geom_bond_atom_site_label_2
_geom_bond_distance
Cu1 C28 1.895(5)
Cu1 C1 1.907(5)
N1 C1 1.357(7)
N1 C2 1.389(7)
N1 C4 1.449(7)
N2 C1 1.355(6)
N2 C3 1.381(6)
N2 C16 1.444(6)
N3 C28 1.335(7)
N3 N4 1.386(6)
N3 C38 1.483(7)
N4 C34 1.358(7)
N4 C35 1.467(7)
C2 C3 1.336(8)
C2 H2 0.9500
C3 H3 0.9500
C4 C9 1.391(9)
C4 C5 1.403(8)
C5 C6 1.398(9)
C5 C10 1.505(9)
C6 C7 1.370(10)
C6 H6 0.9500
C7 C8 1.377(10)
C7 H7 0.9500
C8 C9 1.392(9)
C8 H8 0.9500
C9 C13 1.517(8)
C10 C11 1.512(9)
C10 C12 1.538(8)
C10 H10 1.0000
C11 H11A 0.9800
C11 H11B 0.9800
C11 H11C 0.9800
C12 H12A 0.9800
C12 H12B 0.9800
C12 H12C 0.9800
C13 C15 1.522(11)
C13 C14 1.526(9)
C13 H13 1.0000
C14 H14A 0.9800
C14 H14B 0.9800
C14 H14C 0.9800
C15 H15A 0.9800
C15 H15B 0.9800
C15 H15C 0.9800
C16 C17 1.403(7)
C16 C21 1.405(7)
C17 C18 1.413(7)
C17 C22 1.510(8)
C18 C19 1.374(9)
C18 H18 0.9500
C19 C20 1.379(9)
C19 H19 0.9500
C20 C21 1.404(8)
C20 H20 0.9500
C21 C25 1.516(7)
C22 C24 1.525(7)
C22 C23 1.537(8)
C22 H22 1.0000
C23 H23A 0.9800
C23 H23B 0.9800
C23 H23C 0.9800
C24 H24A 0.9800
C24 H24B 0.9800
C24 H24C 0.9800
C25 C26 1.515(9)
C25 C27 1.527(9)
C25 H25 1.0000
C26 H26A 0.9800
C26 H26B 0.9800
C26 H26C 0.9800
C27 H27A 0.9800
C27 H27B 0.9800
C27 H27C 0.9800
C28 C29 1.436(7)
C29 C34 1.400(7)
C29 C30 1.403(7)
C30 C31 1.367(8)
C30 H30 0.9500
C31 C32 1.405(8)
C31 H31 0.9500
C32 C33 1.360(8)
C32 H32 0.9500
C33 C34 1.402(7)
C33 H33 0.9500
C35 C36 1.511(9)
C35 H35A 0.9900
C35 H35B 0.9900
C36 C37 1.479(10)
C36 H36A 0.9900
C36 H36B 0.9900
C37 C38 1.520(10)
C37 H37A 0.9900
C37 H37B 0.9900
C38 H38A 0.9900
C38 H38B 0.9900
C1S Cl3 1.731(8)
C1S Cl1 1.743(9)
C1S Cl2 1.757(10)
C1S H1S 1.0000
P1 F5 1.576(4)
P1 F6 1.587(4)
P1 F4 1.593(4)
P1 F2 1.594(3)
P1 F1 1.594(3)
P1 F3 1.599(3)
